data_7107629
loop_
_publ_author_name
'Apurba Kalita'
'Pankaj Kumar'
'Biplab Mondal'

_publ_section_title
;
 Reaction of a copper(II)-nitrosyl complex with hydrogen peroxide:
 putative formation of a copper(I)-peroxynitrite intermediate
;
_journal_name_full Chem.Commun.
_journal_page_first 4636
_journal_paper_doi 10.1039/c2cc31117h
_journal_volume 48
_journal_year 2012
_chemical_absolute_configuration syn
_chemical_compound_source Synthesised
_chemical_formula_sum 'C26 H36 Cl Cu N9 O7'
_chemical_formula_weight 685.64
_space_group_IT_number 14
_symmetry_cell_setting monoclinic
_symmetry_Int_Tables_number 14
_symmetry_space_group_name_Hall '-P 2ybc'
_symmetry_space_group_name_H-M 'P 1 21/c 1'
_atom_sites_solution_hydrogens geom
_atom_sites_solution_primary direct
_atom_sites_solution_secondary difmap
_audit_creation_method SHELXL-97
_cell_angle_alpha 90.00
_cell_angle_beta 102.510(5)
_cell_angle_gamma 90.00
_cell_formula_units_Z 4
_cell_length_a 19.5792(16)
_cell_length_b 9.3484(8)
_cell_length_c 18.7219(16)
_cell_measurement_reflns_used 9455
_cell_measurement_temperature 293(2)
_cell_measurement_theta_max 19.47
_cell_measurement_theta_min 2.13
_cell_volume 3345.4(5)
_computing_cell_refinement 'Bruker SMART'
_computing_data_collection 'Bruker SMART'
_computing_data_reduction 'Bruker SAINT'
_computing_molecular_graphics 'Bruker SHELXTL'
_computing_publication_material 'Bruker SHELXTL'
_computing_structure_refinement 'SHELXL-97 (Sheldrick, 1997)'
_computing_structure_solution 'SHELXS-97 (Sheldrick, 1990)'
_diffrn_ambient_temperature 293(2)
_diffrn_measured_fraction_theta_full 0.989
_diffrn_measured_fraction_theta_max 0.989
_diffrn_measurement_device_type 'CCD area detector'
_diffrn_measurement_method 'phi and omega scans'
_diffrn_radiation_monochromator graphite
_diffrn_radiation_probe x-ray
_diffrn_radiation_type MoK\a
_diffrn_radiation_wavelength 0.71073
_diffrn_reflns_av_R_equivalents 0.0446
_diffrn_reflns_av_sigmaI/netI 0.0718
_diffrn_reflns_limit_h_max 23
_diffrn_reflns_limit_h_min -26
_diffrn_reflns_limit_k_max 12
_diffrn_reflns_limit_k_min -12
_diffrn_reflns_limit_l_max 20
_diffrn_reflns_limit_l_min -25
_diffrn_reflns_number 36321
_diffrn_reflns_theta_full 28.44
_diffrn_reflns_theta_max 28.44
_diffrn_reflns_theta_min 1.07
_diffrn_source 'fine-focus sealed tube'
_exptl_absorpt_coefficient_mu 0.787
_exptl_absorpt_correction_type none
_exptl_crystal_colour green
_exptl_crystal_density_diffrn 1.361
_exptl_crystal_density_method 'not measured'
_exptl_crystal_description cube
_exptl_crystal_F_000 1428
_exptl_crystal_recrystallization_method Acetonitrile
_exptl_crystal_size_max 0.04
_exptl_crystal_size_mid 0.028
_exptl_crystal_size_min 0.02
_refine_diff_density_max 0.913
_refine_diff_density_min -0.502
_refine_diff_density_rms 0.094
_refine_ls_extinction_method none
_refine_ls_goodness_of_fit_ref 1.034
_refine_ls_hydrogen_treatment constr
_refine_ls_matrix_type full
_refine_ls_number_parameters 403
_refine_ls_number_reflns 8345
_refine_ls_number_restraints 0
_refine_ls_restrained_S_all 1.034
_refine_ls_R_factor_all 0.1588
_refine_ls_R_factor_gt 0.0814
_refine_ls_shift/su_max 2.434
_refine_ls_shift/su_mean 0.028
_refine_ls_structure_factor_coef Fsqd
_refine_ls_weighting_details 'calc w=1/[\s^2^(Fo^2^)+(0.1639P)^2^+1.0581P] where P=(Fo^2^+2Fc^2^)/3'
_refine_ls_weighting_scheme calc
_refine_ls_wR_factor_gt 0.2414
_refine_ls_wR_factor_ref 0.2901
_reflns_number_gt 3561
_reflns_number_total 8345
_reflns_threshold_expression >2sigma(I)
_cod_data_source_file c2cc31117h.txt
_cod_data_source_block 12
_cod_original_sg_symbol_H-M 'P 21/c'
_cod_database_code 7107629

loop_
_symmetry_equiv_pos_as_xyz
'x, y, z'
'-x, y+1/2, -z+1/2'
'-x, -y, -z'
'x, -y-1/2, z-1/2'

loop_
_atom_site_label
_atom_site_type_symbol
_atom_site_fract_x
_atom_site_fract_y
_atom_site_fract_z
_atom_site_U_iso_or_equiv
_atom_site_adp_type
_atom_site_occupancy
_atom_site_symmetry_multiplicity
_atom_site_calc_flag
_atom_site_refinement_flags
Cu1 Cu 0.30914(4) 0.72882(7) 0.19920(4) 0.0518(3) Uani 1 1 d .
O1 O 0.3578(3) 0.6427(5) 0.1126(3) 0.0867(14) Uani 1 1 d .
O3 O 0.4430(6) 0.7069(13) 0.0681(6) 0.208(5) Uani 1 1 d .
O2 O 0.4027(3) 0.8465(7) 0.1359(4) 0.1064(19) Uani 1 1 d .
N2 N 0.4768(3) 0.5363(5) 0.3393(3) 0.0611(13) Uani 1 1 d .
N1 N 0.3934(2) 0.6637(5) 0.2708(2) 0.0500(11) Uani 1 1 d .
N3 N 0.2839(3) 0.8639(5) 0.2763(3) 0.0621(13) Uani 1 1 d .
N4 N 0.2313(3) 0.9822(6) 0.3506(3) 0.0748(16) Uani 1 1 d .
N5 N 0.2419(2) 0.5514(6) 0.2144(3) 0.0614(13) Uani 1 1 d .
N6 N 0.1665(3) 0.4262(6) 0.2585(4) 0.0820(17) Uani 1 1 d .
N8 N 0.1652(3) 0.9503(6) 0.0461(3) 0.0683(14) Uani 1 1 d .
N7 N 0.2371(3) 0.8065(5) 0.1179(3) 0.0584(13) Uani 1 1 d .
N9 N 0.4011(4) 0.7335(8) 0.1026(4) 0.0837(19) Uani 1 1 d .
C1 C 0.4165(5) 0.2686(7) 0.2664(5) 0.099(3) Uani 1 1 d .
H1A H 0.4609 0.2659 0.3002 0.149 Uiso 1 1 calc R
H1B H 0.4150 0.1952 0.2302 0.149 Uiso 1 1 calc R
H1C H 0.3798 0.2529 0.2922 0.149 Uiso 1 1 calc R
C2 C 0.4068(4) 0.4120(6) 0.2296(4) 0.0729(19) Uani 1 1 d .
H2A H 0.4354 0.4156 0.1933 0.087 Uiso 1 1 calc R
H2B H 0.3583 0.4209 0.2039 0.087 Uiso 1 1 calc R
C3 C 0.4248(3) 0.5369(6) 0.2794(3) 0.0554(15) Uani 1 1 d .
C4 C 0.4801(3) 0.6699(6) 0.3721(3) 0.0575(15) Uani 1 1 d .
C5 C 0.5330(4) 0.7036(8) 0.4387(4) 0.086(2) Uani 1 1 d .
H5A H 0.5639 0.7752 0.4272 0.103 Uiso 1 1 d R
H5B H 0.5595 0.6183 0.4554 0.103 Uiso 1 1 d R
H5C H 0.5101 0.7367 0.4753 0.103 Uiso 1 1 d R
C6 C 0.4292(3) 0.7480(5) 0.3283(3) 0.0508(14) Uani 1 1 d .
C7 C 0.4096(3) 0.9016(6) 0.3334(4) 0.0620(16) Uani 1 1 d .
H7A H 0.4371 0.9413 0.3784 0.074 Uiso 1 1 calc R
H7B H 0.4217 0.9535 0.2930 0.074 Uiso 1 1 calc R
C8 C 0.3342(3) 0.9249(6) 0.3320(3) 0.0574(15) Uani 1 1 d .
C9 C 0.3028(4) 1.0002(7) 0.3776(4) 0.0733(19) Uani 1 1 d .
C10 C 0.3318(4) 1.0819(8) 0.4459(4) 0.090(2) Uani 1 1 d .
H10A H 0.3289 1.0214 0.4878 0.108 Uiso 1 1 d R
H10B H 0.2993 1.1369 0.4587 0.108 Uiso 1 1 d R
H10C H 0.3780 1.1099 0.4484 0.108 Uiso 1 1 d R
C11 C 0.2215(4) 0.8996(8) 0.2896(4) 0.0727(19) Uani 1 1 d .
C13 C 0.1005(7) 0.919(3) 0.2538(13) 0.45(3) Uani 1 1 d .
H12A H 0.0991 0.9242 0.3046 0.681 Uiso 1 1 calc R
H12B H 0.0601 0.8675 0.2278 0.681 Uiso 1 1 calc R
H12C H 0.1005 1.0134 0.2341 0.681 Uiso 1 1 calc R
C12 C 0.1512(4) 0.8585(11) 0.2474(5) 0.105(3) Uani 1 1 d .
H13A H 0.1529 0.8636 0.1961 0.126 Uiso 1 1 calc R
H13B H 0.1447 0.7585 0.2581 0.126 Uiso 1 1 calc R
C16 C 0.2283(4) 0.4955(8) 0.2745(4) 0.0753(19) Uani 1 1 d .
C17 C 0.1383(3) 0.4387(7) 0.1846(4) 0.0674(17) Uani 1 1 d .
C18 C 0.0707(4) 0.3730(10) 0.1481(5) 0.107(3) Uani 1 1 d .
H16A H 0.0514 0.4246 0.1040 0.161 Uiso 1 1 calc R
H16B H 0.0387 0.3770 0.1804 0.161 Uiso 1 1 calc R
H16C H 0.0782 0.2751 0.1364 0.161 Uiso 1 1 calc R
C19 C 0.1860(3) 0.5178(6) 0.1585(3) 0.0569(15) Uani 1 1 d .
C20 C 0.1842(3) 0.5662(6) 0.0815(3) 0.0620(16) Uani 1 1 d .
H18A H 0.2245 0.5278 0.0657 0.074 Uiso 1 1 calc R
H18B H 0.1424 0.5288 0.0493 0.074 Uiso 1 1 calc R
C15 C 0.2744(4) 0.4995(14) 0.3507(5) 0.124(4) Uani 1 1 d .
H19A H 0.2826 0.4020 0.3681 0.149 Uiso 1 1 calc R
H19B H 0.3193 0.5397 0.3475 0.149 Uiso 1 1 calc R
C14 C 0.2479(7) 0.5783(16) 0.4030(6) 0.173(5) Uani 1 1 d .
H20A H 0.2778 0.6588 0.4188 0.259 Uiso 1 1 calc R
H20B H 0.2464 0.5182 0.4442 0.259 Uiso 1 1 calc R
H20C H 0.2016 0.6113 0.3815 0.259 Uiso 1 1 calc R
C21 C 0.1845(3) 0.7250(6) 0.0756(3) 0.0528(14) Uani 1 1 d .
C22 C 0.1397(3) 0.8114(7) 0.0302(3) 0.0615(16) Uani 1 1 d .
C24 C 0.2234(4) 0.9414(7) 0.0980(4) 0.0701(18) Uani 1 1 d .
C25 C 0.2646(5) 1.0699(7) 0.1291(5) 0.102(3) Uani 1 1 d .
H24A H 0.2490 1.0960 0.1731 0.123 Uiso 1 1 calc R
H24B H 0.3129 1.0396 0.1446 0.123 Uiso 1 1 calc R
C26 C 0.2647(9) 1.1890(12) 0.0903(8) 0.208(8) Uani 1 1 d .
H25A H 0.2284 1.1837 0.0467 0.312 Uiso 1 1 calc R
H25B H 0.3092 1.1994 0.0772 0.312 Uiso 1 1 calc R
H25C H 0.2565 1.2698 0.1190 0.312 Uiso 1 1 calc R
C23 C 0.0732(4) 0.7831(9) -0.0265(4) 0.090(2) Uani 1 1 d .
H52A H 0.0814 0.8000 -0.0745 0.135 Uiso 1 1 calc R
H52B H 0.0369 0.8458 -0.0181 0.135 Uiso 1 1 calc R
H52C H 0.0591 0.6855 -0.0228 0.135 Uiso 1 1 calc R
Cl1 Cl 0.09148(12) 0.2317(2) 0.41177(11) 0.0800(6) Uani 1 1 d .
O5 O 0.0882(5) 0.2971(11) 0.4761(6) 0.200(5) Uani 1 1 d .
O4 O 0.1533(7) 0.188(2) 0.4135(8) 0.364(12) Uani 1 1 d .
O7 O 0.0715(8) 0.2947(19) 0.3536(9) 0.342(11) Uani 1 1 d .
O6 O 0.0639(13) 0.1115(17) 0.4134(7) 0.400(14) Uani 1 1 d .

loop_
_atom_site_aniso_label
_atom_site_aniso_U_11
_atom_site_aniso_U_22
_atom_site_aniso_U_33
_atom_site_aniso_U_23
_atom_site_aniso_U_13
_atom_site_aniso_U_12
Cu1 0.0459(5) 0.0506(4) 0.0538(5) -0.0043(3) -0.0003(3) -0.0068(3)
O1 0.090(4) 0.085(3) 0.082(3) -0.010(3) 0.010(3) -0.018(3)
O3 0.165(9) 0.329(14) 0.153(8) -0.023(8) 0.087(8) -0.063(8)
O2 0.093(4) 0.088(4) 0.120(5) 0.001(3) -0.017(3) -0.024(3)
N2 0.060(3) 0.055(3) 0.066(3) -0.004(2) 0.008(3) 0.001(2)
N1 0.046(3) 0.044(2) 0.055(3) -0.004(2) 0.002(2) -0.004(2)
N3 0.047(3) 0.077(4) 0.055(3) -0.006(3) -0.005(2) 0.005(2)
N4 0.065(4) 0.088(4) 0.066(4) -0.011(3) 0.002(3) 0.015(3)
N5 0.048(3) 0.077(3) 0.056(3) 0.004(3) 0.005(3) -0.010(2)
N6 0.065(4) 0.089(4) 0.093(5) 0.010(3) 0.020(4) -0.014(3)
N8 0.058(3) 0.069(3) 0.067(4) 0.008(3) -0.009(3) -0.009(3)
N7 0.057(3) 0.054(3) 0.056(3) -0.003(2) -0.007(2) -0.015(2)
N9 0.065(4) 0.103(5) 0.089(5) 0.001(4) 0.029(4) -0.022(4)
C1 0.119(7) 0.054(4) 0.111(7) -0.009(4) -0.006(6) -0.010(4)
C2 0.068(4) 0.055(4) 0.092(5) -0.022(3) 0.009(4) 0.000(3)
C3 0.052(4) 0.044(3) 0.067(4) -0.008(3) 0.005(3) -0.002(2)
C4 0.043(4) 0.065(4) 0.058(4) -0.008(3) -0.003(3) 0.002(3)
C5 0.077(5) 0.092(5) 0.077(5) -0.020(4) -0.006(4) 0.004(4)
C6 0.040(3) 0.049(3) 0.062(4) -0.009(3) 0.006(3) -0.004(2)
C7 0.050(4) 0.054(3) 0.071(4) -0.012(3) -0.012(3) -0.003(3)
C8 0.049(4) 0.051(3) 0.067(4) -0.003(3) 0.002(3) 0.002(3)
C9 0.078(5) 0.060(4) 0.071(4) -0.011(3) -0.006(4) 0.015(3)
C10 0.094(6) 0.094(5) 0.072(5) -0.031(4) -0.002(4) 0.019(4)
C11 0.063(5) 0.085(5) 0.065(5) -0.005(4) 0.004(4) 0.016(4)
C13 0.077(10) 0.77(6) 0.48(4) -0.51(4) -0.008(14) 0.006(18)
C12 0.037(5) 0.170(9) 0.105(6) -0.017(6) 0.007(4) 0.019(5)
C16 0.065(5) 0.091(5) 0.066(5) 0.023(4) 0.007(4) -0.008(4)
C17 0.054(4) 0.069(4) 0.081(5) 0.003(3) 0.017(4) -0.012(3)
C18 0.077(6) 0.112(7) 0.131(7) -0.001(5) 0.019(5) -0.041(5)
C19 0.061(4) 0.047(3) 0.065(4) -0.006(3) 0.017(3) -0.010(3)
C20 0.058(4) 0.061(4) 0.061(4) -0.010(3) -0.001(3) -0.017(3)
C15 0.082(6) 0.217(12) 0.072(6) 0.010(7) 0.014(5) -0.041(7)
C14 0.211(14) 0.208(14) 0.112(9) -0.013(9) 0.062(9) -0.047(11)
C21 0.053(4) 0.061(3) 0.042(3) -0.003(3) 0.007(3) -0.018(3)
C22 0.052(4) 0.071(4) 0.053(4) 0.006(3) -0.007(3) -0.014(3)
C24 0.069(5) 0.063(4) 0.070(4) 0.009(3) -0.005(4) -0.015(3)
C25 0.115(7) 0.053(4) 0.114(7) 0.001(4) -0.031(5) -0.025(4)
C26 0.264(18) 0.087(8) 0.207(15) 0.032(9) -0.092(13) -0.048(9)
C23 0.064(5) 0.117(6) 0.076(5) 0.017(4) -0.013(4) -0.006(4)
Cl1 0.0935(15) 0.0707(11) 0.0788(13) -0.0018(9) 0.0254(11) -0.0020(10)
O5 0.148(8) 0.241(10) 0.224(11) -0.139(9) 0.072(8) -0.046(7)
O4 0.200(13) 0.60(3) 0.284(17) -0.127(19) 0.037(12) 0.211(17)
O7 0.282(16) 0.45(2) 0.293(17) 0.265(18) 0.061(14) 0.039(15)
O6 0.68(3) 0.292(16) 0.247(14) -0.085(11) 0.144(17) -0.38(2)

loop_
_atom_type_symbol
_atom_type_description
_atom_type_scat_dispersion_real
_atom_type_scat_dispersion_imag
_atom_type_scat_source
C C 0.0033 0.0016 'International Tables Vol C Tables 4.2.6.8 and 6.1.1.4'
H H 0.0000 0.0000 'International Tables Vol C Tables 4.2.6.8 and 6.1.1.4'
Cl Cl 0.1484 0.1585 'International Tables Vol C Tables 4.2.6.8 and 6.1.1.4'
Cu Cu 0.3201 1.2651 'International Tables Vol C Tables 4.2.6.8 and 6.1.1.4'
N N 0.0061 0.0033 'International Tables Vol C Tables 4.2.6.8 and 6.1.1.4'
O O 0.0106 0.0060 'International Tables Vol C Tables 4.2.6.8 and 6.1.1.4'

loop_
_geom_angle_atom_site_label_1
_geom_angle_atom_site_label_2
_geom_angle_atom_site_label_3
_geom_angle
N7 Cu1 N1 169.8(2)
N7 Cu1 N3 94.3(2)
N1 Cu1 N3 90.30(18)
N7 Cu1 N5 91.68(19)
N1 Cu1 N5 96.69(18)
N3 Cu1 N5 97.6(2)
N7 Cu1 O1 85.3(2)
N1 Cu1 O1 87.48(19)
N3 Cu1 O1 161.6(2)
N5 Cu1 O1 100.85(19)
N9 O1 Cu1 106.2(5)
C3 N2 C4 108.7(5)
C3 N1 C6 105.6(5)
C3 N1 Cu1 130.6(4)
C6 N1 Cu1 123.6(4)
C11 N3 C8 106.5(5)
C11 N3 Cu1 130.6(4)
C8 N3 Cu1 122.6(4)
C11 N4 C9 108.8(6)
C16 N5 C19 106.5(5)
C16 N5 Cu1 130.8(5)
C19 N5 Cu1 118.6(4)
C16 N6 C17 109.1(6)
C24 N8 C22 107.9(5)
C24 N7 C21 106.5(5)
C24 N7 Cu1 129.2(4)
C21 N7 Cu1 123.9(4)
O3 N9 O2 121.2(9)
O3 N9 O1 121.2(9)
O2 N9 O1 117.2(7)
C2 C1 H1A 109.5
C2 C1 H1B 109.5
H1A C1 H1B 109.5
C2 C1 H1C 109.4
H1A C1 H1C 109.5
H1B C1 H1C 109.5
C3 C2 C1 115.1(6)
C3 C2 H2A 108.5
C1 C2 H2A 108.5
C3 C2 H2B 108.5
C1 C2 H2B 108.5
H2A C2 H2B 107.5
N1 C3 N2 110.6(5)
N1 C3 C2 125.7(5)
N2 C3 C2 123.6(5)
C6 C4 N2 105.0(5)
C6 C4 C5 133.3(6)
N2 C4 C5 121.6(6)
C4 C5 H5A 108.8
C4 C5 H5B 109.1
H5A C5 H5B 109.2
C4 C5 H5C 109.0
H5A C5 H5C 110.8
H5B C5 H5C 109.8
C4 C6 N1 110.0(5)
C4 C6 C7 130.0(5)
N1 C6 C7 119.9(5)
C8 C7 C6 114.1(5)
C8 C7 H7A 108.7
C6 C7 H7A 108.7
C8 C7 H7B 108.7
C6 C7 H7B 108.7
H7A C7 H7B 107.6
C9 C8 N3 110.0(5)
C9 C8 C7 130.5(6)
N3 C8 C7 119.5(5)
C8 C9 N4 105.4(6)
C8 C9 C10 131.8(7)
N4 C9 C10 122.7(6)
C9 C10 H10A 108.3
C9 C10 H10B 111.3
H10A C10 H10B 87.1
C9 C10 H10C 111.8
H10A C10 H10C 110.3
H10B C10 H10C 124.4
N3 C11 N4 109.3(6)
N3 C11 C12 128.0(6)
N4 C11 C12 122.7(7)
C12 C13 H12A 112.8
C12 C13 H12B 112.5
H12A C13 H12B 106.1
C12 C13 H12C 112.9
H12A C13 H12C 106.0
H12B C13 H12C 105.9
C13 C12 C11 122.2(11)
C13 C12 H13A 107.0
C11 C12 H13A 106.8
C13 C12 H13B 106.6
C11 C12 H13B 106.7
H13A C12 H13B 106.6
N5 C16 N6 109.8(6)
N5 C16 C15 127.2(6)
N6 C16 C15 123.0(6)
C19 C17 N6 104.4(6)
C19 C17 C18 132.2(7)
N6 C17 C18 123.3(6)
C17 C18 H16A 109.5
C17 C18 H16B 109.5
H16A C18 H16B 109.5
C17 C18 H16C 109.5
H16A C18 H16C 109.5
H16B C18 H16C 109.5
C17 C19 N5 110.2(6)
C17 C19 C20 129.1(6)
N5 C19 C20 120.7(5)
C21 C20 C19 111.9(5)
C21 C20 H18A 109.2
C19 C20 H18A 109.2
C21 C20 H18B 109.2
C19 C20 H18B 109.2
H18A C20 H18B 107.9
C14 C15 C16 115.6(10)
C14 C15 H19A 108.4
C16 C15 H19A 108.3
C14 C15 H19B 108.4
C16 C15 H19B 108.4
H19A C15 H19B 107.4
C15 C14 H20A 109.5
C15 C14 H20B 109.5
H20A C14 H20B 109.5
C15 C14 H20C 109.5
H20A C14 H20C 109.5
H20B C14 H20C 109.5
C22 C21 N7 109.4(5)
C22 C21 C20 129.2(5)
N7 C21 C20 121.4(5)
C21 C22 N8 105.6(5)
C21 C22 C23 132.8(6)
N8 C22 C23 121.6(6)
N7 C24 N8 110.6(5)
N7 C24 C25 126.7(6)
N8 C24 C25 122.7(6)
C26 C25 C24 121.7(8)
C26 C25 H24A 106.9
C24 C25 H24A 106.9
C26 C25 H24B 106.9
C24 C25 H24B 106.9
H24A C25 H24B 106.7
C25 C26 H25A 109.4
C25 C26 H25B 109.5
H25A C26 H25B 109.5
C25 C26 H25C 109.5
H25A C26 H25C 109.5
H25B C26 H25C 109.5
C22 C23 H52A 109.5
C22 C23 H52B 109.5
H52A C23 H52B 109.5
C22 C23 H52C 109.5
H52A C23 H52C 109.5
H52B C23 H52C 109.5
O7 Cl1 O6 113.4(12)
O7 Cl1 O4 107.3(12)
O6 Cl1 O4 97.0(13)
O7 Cl1 O5 120.1(11)
O6 Cl1 O5 106.2(8)
O4 Cl1 O5 110.5(8)

loop_
_geom_bond_atom_site_label_1
_geom_bond_atom_site_label_2
_geom_bond_distance
Cu1 N7 1.977(5)
Cu1 N1 1.983(5)
Cu1 N3 2.057(5)
Cu1 N5 2.174(5)
Cu1 O1 2.204(5)
O1 N9 1.242(7)
O3 N9 1.176(10)
O2 N9 1.223(8)
N2 C3 1.342(7)
N2 C4 1.387(7)
N1 C3 1.329(7)
N1 C6 1.394(7)
N3 C11 1.340(8)
N3 C8 1.391(7)
N4 C11 1.357(8)
N4 C9 1.392(8)
N5 C16 1.319(8)
N5 C19 1.376(7)
N6 C16 1.347(8)
N6 C17 1.380(8)
N8 C24 1.331(8)
N8 C22 1.399(8)
N7 C24 1.326(8)
N7 C21 1.383(7)
C1 C2 1.500(10)
C1 H1A 0.9600
C1 H1B 0.9600
C1 H1C 0.9600
C2 C3 1.488(8)
C2 H2A 0.9700
C2 H2B 0.9700
C4 C6 1.358(8)
C4 C5 1.473(9)
C5 H5A 0.9565
C5 H5B 0.9662
C5 H5C 0.9485
C6 C7 1.494(7)
C7 C8 1.487(8)
C7 H7A 0.9700
C7 H7B 0.9700
C8 C9 1.353(8)
C9 C10 1.492(9)
C10 H10A 0.9778
C10 H10B 0.8899
C10 H10C 0.9330
C11 C12 1.482(10)
C13 C12 1.169(16)
C13 H12A 0.9842
C13 H12B 0.9837
C13 H12C 0.9846
C12 H13A 0.9700
C12 H13B 0.9700
C16 C15 1.514(10)
C17 C19 1.362(8)
C17 C18 1.485(9)
C18 H16A 0.9600
C18 H16B 0.9600
C18 H16C 0.9600
C19 C20 1.504(8)
C20 C21 1.489(8)
C20 H18A 0.9700
C20 H18B 0.9700
C15 C14 1.411(15)
C15 H19A 0.9700
C15 H19B 0.9700
C14 H20A 0.9600
C14 H20B 0.9600
C14 H20C 0.9600
C21 C22 1.349(8)
C22 C23 1.516(9)
C24 C25 1.492(9)
C25 C26 1.330(13)
C25 H24A 0.9700
C25 H24B 0.9700
C26 H25A 0.9600
C26 H25B 0.9600
C26 H25C 0.9600
C23 H52A 0.9600
C23 H52B 0.9600
C23 H52C 0.9600
Cl1 O7 1.226(11)
Cl1 O6 1.250(9)
Cl1 O4 1.272(10)
Cl1 O5 1.364(8)

loop_
_geom_torsion_atom_site_label_1
_geom_torsion_atom_site_label_2
_geom_torsion_atom_site_label_3
_geom_torsion_atom_site_label_4
_geom_torsion
N7 Cu1 O1 N9 93.1(5)
N1 Cu1 O1 N9 -79.7(5)
N3 Cu1 O1 N9 3.7(9)
N5 Cu1 O1 N9 -176.1(4)
N7 Cu1 N1 C3 -96.2(11)
N3 Cu1 N1 C3 146.7(5)
N5 Cu1 N1 C3 49.0(5)
O1 Cu1 N1 C3 -51.7(5)
N7 Cu1 N1 C6 89.0(11)
N3 Cu1 N1 C6 -28.1(4)
N5 Cu1 N1 C6 -125.7(4)
O1 Cu1 N1 C6 133.6(4)
N7 Cu1 N3 C11 46.2(6)
N1 Cu1 N3 C11 -142.9(6)
N5 Cu1 N3 C11 -46.1(6)
O1 Cu1 N3 C11 134.2(7)
N7 Cu1 N3 C8 -141.5(5)
N1 Cu1 N3 C8 29.5(5)
N5 Cu1 N3 C8 126.3(5)
O1 Cu1 N3 C8 -53.4(8)
N7 Cu1 N5 C16 -135.7(6)
N1 Cu1 N5 C16 50.1(6)
N3 Cu1 N5 C16 -41.1(6)
O1 Cu1 N5 C16 138.8(6)
N7 Cu1 N5 C19 18.3(5)
N1 Cu1 N5 C19 -155.9(4)
N3 Cu1 N5 C19 112.9(4)
O1 Cu1 N5 C19 -67.2(5)
N1 Cu1 N7 C24 -67.1(13)
N3 Cu1 N7 C24 49.7(6)
N5 Cu1 N7 C24 147.5(6)
O1 Cu1 N7 C24 -111.8(6)
N1 Cu1 N7 C21 121.4(10)
N3 Cu1 N7 C21 -121.8(5)
N5 Cu1 N7 C21 -24.0(5)
O1 Cu1 N7 C21 76.7(5)
Cu1 O1 N9 O3 167.5(9)
Cu1 O1 N9 O2 -5.6(8)
C6 N1 C3 N2 1.2(6)
Cu1 N1 C3 N2 -174.3(4)
C6 N1 C3 C2 -177.6(6)
Cu1 N1 C3 C2 6.9(9)
C4 N2 C3 N1 0.0(7)
C4 N2 C3 C2 178.9(6)
C1 C2 C3 N1 -146.7(7)
C1 C2 C3 N2 34.6(10)
C3 N2 C4 C6 -1.3(6)
C3 N2 C4 C5 -178.9(6)
N2 C4 C6 N1 2.0(7)
C5 C4 C6 N1 179.2(7)
N2 C4 C6 C7 -176.9(6)
C5 C4 C6 C7 0.3(12)
C3 N1 C6 C4 -2.0(7)
Cu1 N1 C6 C4 173.8(4)
C3 N1 C6 C7 177.0(6)
Cu1 N1 C6 C7 -7.1(7)
C4 C6 C7 C8 -127.2(7)
N1 C6 C7 C8 54.0(8)
C11 N3 C8 C9 -1.6(7)
Cu1 N3 C8 C9 -175.6(4)
C11 N3 C8 C7 178.7(6)
Cu1 N3 C8 C7 4.7(8)
C6 C7 C8 C9 128.6(7)
C6 C7 C8 N3 -51.7(8)
N3 C8 C9 N4 1.5(7)
C7 C8 C9 N4 -178.8(6)
N3 C8 C9 C10 178.2(7)
C7 C8 C9 C10 -2.2(13)
C11 N4 C9 C8 -0.9(8)
C11 N4 C9 C10 -177.9(7)
C8 N3 C11 N4 1.0(7)
Cu1 N3 C11 N4 174.3(4)
C8 N3 C11 C12 -178.5(8)
Cu1 N3 C11 C12 -5.2(11)
C9 N4 C11 N3 -0.1(8)
C9 N4 C11 C12 179.5(7)
N3 C11 C12 C13 -163(2)
N4 C11 C12 C13 17(3)
C19 N5 C16 N6 0.9(8)
Cu1 N5 C16 N6 157.2(5)
C19 N5 C16 C15 178.4(9)
Cu1 N5 C16 C15 -25.3(12)
C17 N6 C16 N5 -0.5(8)
C17 N6 C16 C15 -178.2(8)
C16 N6 C17 C19 0.0(8)
C16 N6 C17 C18 179.2(7)
N6 C17 C19 N5 0.6(7)
C18 C17 C19 N5 -178.5(8)
N6 C17 C19 C20 179.9(6)
C18 C17 C19 C20 0.8(12)
C16 N5 C19 C17 -0.9(7)
Cu1 N5 C19 C17 -160.7(4)
C16 N5 C19 C20 179.7(6)
Cu1 N5 C19 C20 19.9(7)
C17 C19 C20 C21 118.9(7)
N5 C19 C20 C21 -61.9(8)
N5 C16 C15 C14 114.4(10)
N6 C16 C15 C14 -68.4(13)
C24 N7 C21 C22 0.3(7)
Cu1 N7 C21 C22 173.5(4)
C24 N7 C21 C20 178.0(6)
Cu1 N7 C21 C20 -8.8(8)
C19 C20 C21 C22 -126.3(7)
C19 C20 C21 N7 56.5(8)
N7 C21 C22 N8 -0.9(7)
C20 C21 C22 N8 -178.4(7)
N7 C21 C22 C23 -178.9(7)
C20 C21 C22 C23 3.6(12)
C24 N8 C22 C21 1.1(7)
C24 N8 C22 C23 179.4(6)
C21 N7 C24 N8 0.4(8)
Cu1 N7 C24 N8 -172.2(4)
C21 N7 C24 C25 178.8(8)
Cu1 N7 C24 C25 6.1(11)
C22 N8 C24 N7 -1.0(8)
C22 N8 C24 C25 -179.4(7)
N7 C24 C25 C26 153.8(13)
N8 C24 C25 C26 -28.0(17)
